data_4512838
loop_
_publ_author_name
'Martin, Adam D.'
'Britton, Joshua'
'Easun, Timothy L.'
'Blake, Alexander J.'
'Lewis, William'
'Schr\"oder, Martin'

_publ_section_title
;
 Hirshfeld Surface Investigation of Structure-Directing Interactions
 within Dipicolinic Acid Derivatives.
;
_journal_issue 4
_journal_name_full 'Crystal growth &amp; design'
_journal_page_first 1697
_journal_page_last 1706
_journal_paper_doi 10.1021/cg5016934
_journal_volume 15
_journal_year 2015
_chemical_formula_moiety 'C9 H8 Br N O4'
_chemical_formula_sum 'C9 H8 Br N O4'
_chemical_formula_weight 274.07
_chemical_name_systematic 'tetramethyl 4,4'-(1,4-phenylene)bis(pyridine-2,6-dicarboxylate)'
_space_group_crystal_system triclinic
_space_group_IT_number 2
_space_group_name_Hall '-P 1'
_space_group_name_H-M_alt 'P -1'
_symmetry_space_group_name_Hall '-P 1'
_symmetry_space_group_name_H-M 'P -1'
_atom_sites_solution_hydrogens geom
_atom_sites_solution_primary iterative
_audit_creation_date 2013-08-21
_audit_creation_method
;
  Olex2 1.2
  (compiled Apr 23 2013 17:59:47, GUI svn.r4466)
;
_cell_angle_alpha 98.438(10)
_cell_angle_beta 93.014(9)
_cell_angle_gamma 97.680(9)
_cell_formula_units_Z 4
_cell_length_a 3.9543(4)
_cell_length_b 13.6225(17)
_cell_length_c 18.749(2)
_cell_measurement_reflns_used 2503
_cell_measurement_temperature 120(2)
_cell_measurement_theta_max 74.30
_cell_measurement_theta_min 3.73
_cell_volume 987.38(19)
_computing_cell_refinement
;
CrysAlisPro, Agilent Technologies,
Version 1.171.36.28 (release 01-02-2013 CrysAlis171 .NET)
(compiled Feb  1 2013,16:14:44)
;
_computing_data_collection
;
CrysAlisPro, Agilent Technologies,
Version 1.171.36.28 (release 01-02-2013 CrysAlis171 .NET)
(compiled Feb  1 2013,16:14:44)
;
_computing_data_reduction
;
CrysAlisPro, Agilent Technologies,
Version 1.171.36.28 (release 01-02-2013 CrysAlis171 .NET)
(compiled Feb  1 2013,16:14:44)
;
_computing_molecular_graphics
;
O. V. Dolomanov, L. J. Bourhis, R. J. Gildea, J. A. K. Howard and H. Puschmann,
OLEX2: a complete structure solution, refinement and analysis program.
J. Appl. Cryst. (2009). 42, 339-341.
;
_computing_publication_material
;
O. V. Dolomanov, L. J. Bourhis, R. J. Gildea, J. A. K. Howard and H. Puschmann,
OLEX2: a complete structure solution, refinement and analysis program.
J. Appl. Cryst. (2009). 42, 339-341.
;
_computing_structure_refinement
;
SHELXL, G.M. Sheldrick, Acta Cryst.
(2008). A64, 112-122
;
_computing_structure_solution
;
olex2.solve (L.J. Bourhis, O.V. Dolomanov, R.J. Gildea, J.A.K. Howard,
H. Puschmann, in preparation, 2011)
;
_diffrn_ambient_temperature 120(2)
_diffrn_detector_area_resol_mean 10.3613
_diffrn_measured_fraction_theta_full 0.9952
_diffrn_measured_fraction_theta_max 0.9653
_diffrn_measurement_details
;
  1 omega  -50.00   32.00   2.0000    2.0000
omega____ theta____ kappa____ phi______ frames
    -      -38.5000   38.0000   90.0000 41

  2 omega  -62.00   30.00   2.0000    2.0000
omega____ theta____ kappa____ phi______ frames
    -      -38.5000   57.0000  -30.0000 46

  3 omega  -80.00  -16.00   2.0000    2.0000
omega____ theta____ kappa____ phi______ frames
    -      -38.5000  -57.0000  120.0000 32

  4 omega   23.00   49.00   2.0000    2.0000
omega____ theta____ kappa____ phi______ frames
    -       43.6002 -125.0000  -90.0000 13

  5 omega   76.00  102.00   2.0000    2.0000
omega____ theta____ kappa____ phi______ frames
    -       43.6002 -133.0000  145.0000 13

  6 omega   91.00  119.00   2.0000    6.0000
omega____ theta____ kappa____ phi______ frames
    -      105.8472 -125.0000 -120.0000 14

  7 omega   37.00   83.00   2.0000    6.0000
omega____ theta____ kappa____ phi______ frames
    -      105.8472 -125.0000 -120.0000 23

  8 omega   40.00  128.00   2.0000    6.0000
omega____ theta____ kappa____ phi______ frames
    -      105.8472  -61.0000    0.0000 44

  9 omega  103.00  131.00   2.0000    6.0000
omega____ theta____ kappa____ phi______ frames
    -      105.8472  125.0000  -90.0000 14

 10 omega   48.00  104.00   2.0000    6.0000
omega____ theta____ kappa____ phi______ frames
    -      105.8472  -95.0000  -30.0000 28

 11 omega  142.00  170.00   2.0000    6.0000
omega____ theta____ kappa____ phi______ frames
    -      105.8472  125.0000  -90.0000 14

 12 omega   95.00  177.00   2.0000    6.0000
omega____ theta____ kappa____ phi______ frames
    -      105.8472   30.0000   90.0000 41

 13 omega   96.00  160.00   2.0000    6.0000
omega____ theta____ kappa____ phi______ frames
    -      105.8472   30.0000   30.0000 32

 14 omega   31.00  109.00   2.0000    6.0000
omega____ theta____ kappa____ phi______ frames
    -      105.8472  -95.0000 -120.0000 39

 15 omega   62.00   88.00   2.0000    6.0000
omega____ theta____ kappa____ phi______ frames
    -      105.8472  -30.0000   30.0000 13

 16 omega   33.00   81.00   2.0000    6.0000
omega____ theta____ kappa____ phi______ frames
    -      105.8472  -30.0000  -90.0000 24

 17 omega   46.00   88.00   2.0000    6.0000
omega____ theta____ kappa____ phi______ frames
    -      105.8472  -30.0000 -180.0000 21

 18 omega   68.00   96.00   2.0000    6.0000
omega____ theta____ kappa____ phi______ frames
    -      105.8472  -45.0000 -150.0000 14

 19 omega   33.00   91.00   2.0000    6.0000
omega____ theta____ kappa____ phi______ frames
    -      105.8472  -30.0000   90.0000 29
;
_diffrn_measurement_device_type 'SuperNova, Dual, Cu at zero, Atlas'
_diffrn_measurement_method '\w scans'
_diffrn_orient_matrix_UB_11 0.0312911000
_diffrn_orient_matrix_UB_12 0.0191850000
_diffrn_orient_matrix_UB_13 0.0832869000
_diffrn_orient_matrix_UB_21 -0.1013331000
_diffrn_orient_matrix_UB_22 0.1052108000
_diffrn_orient_matrix_UB_23 -0.0006951000
_diffrn_orient_matrix_UB_31 -0.3796548000
_diffrn_orient_matrix_UB_32 -0.0436646000
_diffrn_orient_matrix_UB_33 0.0006814000
_diffrn_radiation_monochromator mirror
_diffrn_radiation_type 'Cu K\a'
_diffrn_radiation_wavelength 1.5418
_diffrn_reflns_av_R_equivalents 0.030
_diffrn_reflns_av_unetI/netI 0.045
_diffrn_reflns_Laue_measured_fraction_full 0.995
_diffrn_reflns_Laue_measured_fraction_max 0.966
_diffrn_reflns_limit_h_max 3
_diffrn_reflns_limit_h_min -4
_diffrn_reflns_limit_k_max 15
_diffrn_reflns_limit_k_min -16
_diffrn_reflns_limit_l_max 22
_diffrn_reflns_limit_l_min -23
_diffrn_reflns_number 6326
_diffrn_reflns_point_group_measured_fraction_full 0.995
_diffrn_reflns_point_group_measured_fraction_max 0.966
_diffrn_reflns_theta_full 67.684
_diffrn_reflns_theta_max 74.668
_diffrn_reflns_theta_min 3.314
_diffrn_source 'SuperNova (Cu) X-ray Source'
_diffrn_standards_number 0
_exptl_absorpt_coefficient_mu 5.673
_exptl_absorpt_correction_T_max 0.788
_exptl_absorpt_correction_T_min 0.568
_exptl_absorpt_correction_type gaussian
_exptl_absorpt_process_details
;
CrysAlisPro, Agilent Technologies,
Version 1.171.36.28 (release 01-02-2013 CrysAlis171 .NET)
(compiled Feb  1 2013,16:14:44)
Numerical absorption correction based on gaussian integration over
            a multifaceted crystal model
;
_exptl_crystal_colour colourless
_exptl_crystal_colour_primary colourless
_exptl_crystal_density_diffrn 1.844
_exptl_crystal_density_method 'not measured'
_exptl_crystal_description needle
_exptl_crystal_F_000 544
_exptl_crystal_size_max 0.190
_exptl_crystal_size_mid 0.114
_exptl_crystal_size_min 0.055
_refine_diff_density_max 0.47
_refine_diff_density_min -0.75
_refine_diff_density_rms 0.10
_refine_ls_extinction_method none
_refine_ls_goodness_of_fit_ref 1.08
_refine_ls_hydrogen_treatment constr
_refine_ls_matrix_type full
_refine_ls_number_parameters 275
_refine_ls_number_reflns 3866
_refine_ls_number_restraints 0
_refine_ls_restrained_S_all 1.08
_refine_ls_R_factor_all 0.0410
_refine_ls_R_factor_gt 0.0325
_refine_ls_shift/su_max 0.001
_refine_ls_shift/su_mean 0.000
_refine_ls_structure_factor_coef Fsqd
_refine_ls_weighting_details
;
 w=1/[\s^2^(Fo^2^)+(0.040P)^2^+0.301P]
 where P=(Fo^2^+2Fc^2^)/3
;
_refine_ls_weighting_scheme calc
_refine_ls_wR_factor_gt 0.0824
_refine_ls_wR_factor_ref 0.0871
_reflns_Friedel_coverage 0.000
_reflns_number_gt 3267
_reflns_number_total 3866
_reflns_threshold_expression 'I > 2\s(I)'
_cod_data_source_file cg5016934_si_001.cif
_cod_data_source_block oadmld_compound_1
_cod_depositor_comments
;Adding full bibliography for 4512838--4512843.cif.

 Adding full bibliography for 4512838--4512843.cif.
;
_cod_original_cell_volume 987.4(2)
_cod_database_code 4512838
_chemical_oxdiff_formula 'C9 H8 N Br O4'
_chemical_oxdiff_usercomment 'OADMLD #12580 LIGHT FOMBLIN ON MICROMOUNT FOR ADM/MS'
_reflns_odcompleteness_completeness 99.52
_reflns_odcompleteness_iscentric 1
_reflns_odcompleteness_theta 67.13
_olex2_refinement_description
;
1. Fixed Uiso
 At 1.2 times of:
  All C(H) groups
 At 1.5 times of:
  All C(H,H,H) groups
2.a Aromatic/amide H refined with riding coordinates:
 C2(H2), C11(H11), C5(H5), C14(H14)
2.b Idealised Me refined as rotating group:
 C18(H18A,H18B,H18C), C17(H17A,H17B,H17C), C8(H8A,H8B,H8C), C9(H9A,H9B,H9C)
;
_shelx_space_group_comment
;
The symmetry employed for this shelxl refinement is uniquely defined
by the following loop, which should always be used as a source of
symmetry information in preference to the above space-group names.
They are only intended as comments.
;
_shelxl_version_number 2013-2

loop_
_space_group_symop_operation_xyz
'x, y, z'
'-x, -y, -z'

loop_
_atom_site_label
_atom_site_type_symbol
_atom_site_fract_x
_atom_site_fract_y
_atom_site_fract_z
_atom_site_U_iso_or_equiv
_atom_site_adp_type
_atom_site_occupancy
_atom_site_site_symmetry_order
_atom_site_calc_flag
_atom_site_refinement_flags_posn
_atom_site_refinement_flags_adp
Br2 Br 1.98084(9) 0.93006(3) 0.78794(2) 0.02272(11) Uani 1 1 d . .
O6 O 1.3950(6) 0.54723(18) 0.92989(13) 0.0238(5) Uani 1 1 d . .
O7 O 2.3857(7) 0.91718(19) 1.06858(14) 0.0285(6) Uani 1 1 d . .
O8 O 2.0869(6) 0.77828(18) 1.09776(13) 0.0225(5) Uani 1 1 d . .
O2 O 1.1949(6) 0.72880(18) 0.58275(13) 0.0258(5) Uani 1 1 d . .
O5 O 1.1668(6) 0.59157(18) 0.82907(14) 0.0243(5) Uani 1 1 d . .
N9 N 1.7651(7) 0.7291(2) 0.96684(15) 0.0171(5) Uani 1 1 d . .
N10 N 0.9973(7) 0.7792(2) 0.45715(15) 0.0173(5) Uani 1 1 d . .
O1 O 0.8541(7) 0.5812(2) 0.56003(15) 0.0321(6) Uani 1 1 d . .
C16 C 2.1743(8) 0.8440(2) 1.05342(19) 0.0203(6) Uani 1 1 d . .
C13 C 1.9800(8) 0.8158(2) 0.98044(18) 0.0187(6) Uani 1 1 d . .
C6 C 0.9717(8) 0.6586(2) 0.54161(18) 0.0194(6) Uani 1 1 d . .
C1 C 0.5768(8) 0.6407(2) 0.35387(18) 0.0192(6) Uani 1 1 d . .
C15 C 1.3639(8) 0.6096(2) 0.88247(18) 0.0183(6) Uani 1 1 d . .
C2 C 0.6668(8) 0.6146(2) 0.41999(18) 0.0186(6) Uani 1 1 d . .
H2 H 0.5906 0.5514 0.4311 0.022 Uiso 1 1 calc R U
C4 C 0.9013(8) 0.8021(2) 0.39351(18) 0.0178(6) Uani 1 1 d . .
C11 C 1.6594(8) 0.7634(2) 0.84592(18) 0.0190(6) Uani 1 1 d . .
H11 H 1.5457 0.7434 0.8003 0.023 Uiso 1 1 calc R U
C12 C 1.6074(8) 0.7055(2) 0.90049(18) 0.0182(6) Uani 1 1 d . .
C5 C 0.6927(8) 0.7359(2) 0.33910(18) 0.0196(6) Uani 1 1 d . .
H5 H 0.6346 0.7552 0.2950 0.023 Uiso 1 1 calc R U
C3 C 0.8771(8) 0.6870(2) 0.46976(17) 0.0171(6) Uani 1 1 d . .
C14 C 2.0489(8) 0.8806(2) 0.93008(18) 0.0185(6) Uani 1 1 d . .
H14 H 2.1976 0.9405 0.9420 0.022 Uiso 1 1 calc R U
C18 C 2.2792(9) 0.7991(3) 1.1673(2) 0.0264(7) Uani 1 1 d . .
H18A H 2.5178 0.7982 1.1606 0.040 Uiso 1 1 calc R U
H18B H 2.2006 0.7490 1.1961 0.040 Uiso 1 1 calc R U
H18C H 2.2468 0.8640 1.1915 0.040 Uiso 1 1 calc R U
C17 C 1.1795(9) 0.4495(3) 0.9126(2) 0.0263(7) Uani 1 1 d . .
H17A H 1.2240 0.4175 0.8656 0.039 Uiso 1 1 calc R U
H17B H 0.9430 0.4586 0.9128 0.039 Uiso 1 1 calc R U
H17C H 1.2304 0.4083 0.9480 0.039 Uiso 1 1 calc R U
C10 C 1.8856(8) 0.8517(2) 0.86143(17) 0.0183(6) Uani 1 1 d . .
C8 C 1.2869(10) 0.7059(3) 0.65354(18) 0.0274(8) Uani 1 1 d . .
H8A H 1.3839 0.6445 0.6484 0.041 Uiso 1 1 calc R U
H8B H 1.0864 0.6986 0.6801 0.041 Uiso 1 1 calc R U
H8C H 1.4515 0.7593 0.6791 0.041 Uiso 1 1 calc R U
Br1 Br 0.30264(8) 0.54813(2) 0.28230(2) 0.02077(10) Uani 1 1 d . .
O3 O 0.9232(7) 0.93273(19) 0.32143(14) 0.0281(6) Uani 1 1 d . .
C7 C 1.0226(8) 0.9058(2) 0.37626(18) 0.0193(6) Uani 1 1 d . .
O4 O 1.2394(6) 0.96035(17) 0.42762(13) 0.0230(5) Uani 1 1 d . .
C9 C 1.3636(9) 1.0614(2) 0.41449(19) 0.0232(7) Uani 1 1 d . .
H9A H 1.4732 1.0577 0.3699 0.035 Uiso 1 1 calc R U
H9B H 1.5247 1.0946 0.4535 0.035 Uiso 1 1 calc R U
H9C H 1.1744 1.0984 0.4115 0.035 Uiso 1 1 calc R U

loop_
_atom_site_aniso_label
_atom_site_aniso_U_11
_atom_site_aniso_U_22
_atom_site_aniso_U_33
_atom_site_aniso_U_23
_atom_site_aniso_U_13
_atom_site_aniso_U_12
Br2 0.02459(19) 0.02315(18) 0.02143(18) 0.00996(13) 0.00153(13) 0.00005(13)
O6 0.0246(12) 0.0187(11) 0.0267(13) 0.0073(10) -0.0051(9) -0.0033(9)
O7 0.0328(14) 0.0238(13) 0.0254(13) 0.0062(10) -0.0025(10) -0.0093(10)
O8 0.0246(12) 0.0233(12) 0.0180(11) 0.0077(9) -0.0040(9) -0.0048(9)
O2 0.0313(13) 0.0219(12) 0.0214(12) 0.0069(10) -0.0109(10) -0.0056(10)
O5 0.0224(12) 0.0228(12) 0.0253(13) 0.0035(10) -0.0061(9) -0.0018(9)
N9 0.0180(13) 0.0147(12) 0.0183(13) 0.0031(10) 0.0005(10) 0.0013(10)
N10 0.0161(13) 0.0172(13) 0.0184(13) 0.0056(10) 0.0008(10) -0.0018(10)
O1 0.0400(15) 0.0247(13) 0.0282(14) 0.0120(11) -0.0063(11) -0.0122(11)
C16 0.0192(16) 0.0172(15) 0.0239(17) 0.0038(13) 0.0016(12) -0.0001(12)
C13 0.0158(15) 0.0183(15) 0.0228(16) 0.0064(12) 0.0007(12) 0.0019(12)
C6 0.0234(16) 0.0158(15) 0.0186(16) 0.0031(12) -0.0007(12) 0.0013(12)
C1 0.0150(15) 0.0223(16) 0.0206(16) 0.0035(13) 0.0018(12) 0.0034(12)
C15 0.0190(15) 0.0155(15) 0.0202(16) 0.0011(12) 0.0006(12) 0.0038(12)
C2 0.0174(15) 0.0133(14) 0.0240(16) 0.0042(12) 0.0011(12) -0.0026(11)
C4 0.0170(15) 0.0164(15) 0.0204(15) 0.0050(12) 0.0015(12) 0.0008(11)
C11 0.0184(15) 0.0195(15) 0.0203(16) 0.0066(12) 0.0006(12) 0.0033(12)
C12 0.0152(15) 0.0186(15) 0.0213(16) 0.0034(12) 0.0005(12) 0.0043(12)
C5 0.0178(15) 0.0211(16) 0.0199(16) 0.0049(12) 0.0008(12) 0.0015(12)
C3 0.0166(15) 0.0199(15) 0.0142(14) 0.0024(12) 0.0006(11) 0.0003(12)
C14 0.0187(15) 0.0130(14) 0.0240(17) 0.0040(12) 0.0033(12) 0.0007(11)
C18 0.0259(18) 0.0272(18) 0.0242(18) 0.0071(14) -0.0051(14) -0.0034(14)
C17 0.0243(17) 0.0195(17) 0.0328(19) 0.0086(14) -0.0057(14) -0.0068(13)
C10 0.0214(16) 0.0195(15) 0.0160(15) 0.0065(12) 0.0038(12) 0.0053(12)
C8 0.0352(19) 0.0304(19) 0.0160(16) 0.0072(14) -0.0069(14) 0.0021(15)
Br1 0.01972(18) 0.01959(18) 0.02020(18) 0.00003(12) -0.00248(12) -0.00236(12)
O3 0.0329(13) 0.0240(12) 0.0266(13) 0.0119(10) -0.0073(10) -0.0045(10)
C7 0.0183(15) 0.0180(15) 0.0211(16) 0.0051(12) 0.0041(12) -0.0022(12)
O4 0.0291(12) 0.0159(11) 0.0212(12) 0.0055(9) -0.0049(9) -0.0072(9)
C9 0.0283(17) 0.0131(15) 0.0259(17) 0.0042(13) -0.0026(13) -0.0046(13)

loop_
_atom_type_symbol
_atom_type_description
_atom_type_scat_dispersion_real
_atom_type_scat_dispersion_imag
_atom_type_scat_source
C C 0.0181 0.0091 'International Tables Vol C Tables 4.2.6.8 and 6.1.1.4'
H H 0.0000 0.0000 'International Tables Vol C Tables 4.2.6.8 and 6.1.1.4'
N N 0.0311 0.0180 'International Tables Vol C Tables 4.2.6.8 and 6.1.1.4'
O O 0.0492 0.0322 'International Tables Vol C Tables 4.2.6.8 and 6.1.1.4'
Br Br -0.6763 1.2805 'International Tables Vol C Tables 4.2.6.8 and 6.1.1.4'

loop_
_exptl_crystal_face_index_h
_exptl_crystal_face_index_k
_exptl_crystal_face_index_l
_exptl_crystal_face_perp_dist
_exptl_oxdiff_crystal_face_indexfrac_h
_exptl_oxdiff_crystal_face_indexfrac_k
_exptl_oxdiff_crystal_face_indexfrac_l
_exptl_oxdiff_crystal_face_x
_exptl_oxdiff_crystal_face_y
_exptl_oxdiff_crystal_face_z
0 8 0 0.0653 0.0006 7.9926 0.0405 0.1567 0.8408 -0.3492
-2 5 2 0.0441 -2.0023 4.9916 2.0207 0.2014 0.7267 0.5436
0 -2 -11 0.0262 -0.0008 -1.9815 -11.0173 -0.9556 -0.2007 0.0793
2 -4 8 0.0647 2.0030 -4.0077 7.9909 0.6513 -0.6302 -0.5800
0 6 -10 0.0534 -0.0001 6.0096 -9.9761 -0.7156 0.6392 -0.2692
-2 2 7 0.0464 -2.0023 1.9868 7.0087 0.5592 0.4071 0.6782
0 5 9 0.0383 0.0009 4.9818 9.0312 0.8478 0.5178 -0.2117
-1 4 9 0.0396 -1.0006 3.9823 9.0232 0.7966 0.5141 0.2121
0 0 12 0.0197 0.0007 -0.0181 12.0078 0.9998 -0.0103 0.0087
0 -7 8 0.0338 -0.0001 -7.0056 7.9698 0.5294 -0.7426 0.3114
2 -5 0 0.0630 2.0024 -4.9946 -0.0194 -0.0348 -0.7284 -0.5422

loop_
_geom_angle_atom_site_label_1
_geom_angle_atom_site_label_2
_geom_angle_atom_site_label_3
_geom_angle
C15 O6 C17 115.5(3)
C16 O8 C18 114.5(3)
C6 O2 C8 114.8(3)
C12 N9 C13 116.5(3)
C4 N10 C3 116.5(3)
O7 C16 O8 124.8(3)
O7 C16 C13 122.8(3)
O8 C16 C13 112.3(3)
N9 C13 C16 118.6(3)
N9 C13 C14 124.4(3)
C14 C13 C16 117.0(3)
O2 C6 C3 112.9(3)
O1 C6 O2 124.0(3)
O1 C6 C3 123.1(3)
C2 C1 C5 119.9(3)
C2 C1 Br1 120.9(2)
C5 C1 Br1 119.2(2)
O6 C15 C12 113.0(3)
O5 C15 O6 124.5(3)
O5 C15 C12 122.4(3)
C1 C2 H2 121.2
C1 C2 C3 117.5(3)
C3 C2 H2 121.2
N10 C4 C5 124.5(3)
N10 C4 C7 119.2(3)
C5 C4 C7 116.3(3)
C12 C11 H11 121.0
C10 C11 H11 121.0
C10 C11 C12 117.9(3)
N9 C12 C15 118.7(3)
N9 C12 C11 124.1(3)
C11 C12 C15 117.2(3)
C1 C5 C4 117.3(3)
C1 C5 H5 121.3
C4 C5 H5 121.4
N10 C3 C6 118.4(3)
N10 C3 C2 124.3(3)
C2 C3 C6 117.3(3)
C13 C14 H14 121.5
C10 C14 C13 117.0(3)
C10 C14 H14 121.5
O8 C18 H18A 109.5
O8 C18 H18B 109.5
O8 C18 H18C 109.5
H18A C18 H18B 109.5
H18A C18 H18C 109.5
H18B C18 H18C 109.5
O6 C17 H17A 109.5
O6 C17 H17B 109.5
O6 C17 H17C 109.5
H17A C17 H17B 109.5
H17A C17 H17C 109.5
H17B C17 H17C 109.5
C11 C10 Br2 119.6(2)
C11 C10 C14 120.1(3)
C14 C10 Br2 120.3(2)
O2 C8 H8A 109.5
O2 C8 H8B 109.5
O2 C8 H8C 109.5
H8A C8 H8B 109.5
H8A C8 H8C 109.5
H8B C8 H8C 109.5
O3 C7 C4 121.8(3)
O3 C7 O4 125.8(3)
O4 C7 C4 112.5(3)
C7 O4 C9 115.1(3)
O4 C9 H9A 109.5
O4 C9 H9B 109.5
O4 C9 H9C 109.5
H9A C9 H9B 109.5
H9A C9 H9C 109.5
H9B C9 H9C 109.5

loop_
_geom_bond_atom_site_label_1
_geom_bond_atom_site_label_2
_geom_bond_distance
Br2 C10 1.887(3)
O6 C15 1.329(4)
O6 C17 1.465(4)
O7 C16 1.201(4)
O8 C16 1.333(4)
O8 C18 1.446(4)
O2 C6 1.332(4)
O2 C8 1.447(4)
O5 C15 1.210(4)
N9 C13 1.343(4)
N9 C12 1.337(4)
N10 C4 1.326(4)
N10 C3 1.341(4)
O1 C6 1.201(4)
C16 C13 1.505(5)
C13 C14 1.397(4)
C6 C3 1.497(4)
C1 C2 1.381(5)
C1 C5 1.389(5)
C1 Br1 1.884(3)
C15 C12 1.499(4)
C2 H2 0.9300
C2 C3 1.401(4)
C4 C5 1.405(5)
C4 C7 1.517(4)
C11 H11 0.9300
C11 C12 1.388(4)
C11 C10 1.383(5)
C5 H5 0.9300
C14 H14 0.9300
C14 C10 1.387(5)
C18 H18A 0.9600
C18 H18B 0.9600
C18 H18C 0.9600
C17 H17A 0.9600
C17 H17B 0.9600
C17 H17C 0.9600
C8 H8A 0.9600
C8 H8B 0.9600
C8 H8C 0.9600
O3 C7 1.205(4)
C7 O4 1.322(4)
O4 C9 1.459(4)
C9 H9A 0.9600
C9 H9B 0.9600
C9 H9C 0.9600
